data_7214295
loop_
_publ_author_name
'Thu\'ery, Pierre'
'Harrowfield, Jack'

_publ_section_title
;
 Chiral one- to three-dimensional uranyl--organic assemblies from
 (1R,3S)-(+)-camphoric acid
;
_journal_issue 14
_journal_name_full CrystEngComm
_journal_page_first 2996
_journal_paper_doi 10.1039/c3ce42613k
_journal_volume 16
_journal_year 2014
_chemical_absolute_configuration ad
_chemical_formula_sum 'C15 H23 N O7 U'
_chemical_formula_weight 567.37
_space_group_IT_number 4
_symmetry_cell_setting monoclinic
_symmetry_space_group_name_Hall 'P 2yb'
_symmetry_space_group_name_H-M 'P 1 21 1'
_atom_sites_solution_hydrogens geom
_atom_sites_solution_primary direct
_atom_sites_solution_secondary difmap
_audit_creation_method SHELXL-97
_cell_angle_alpha 90.00
_cell_angle_beta 97.9411(7)
_cell_angle_gamma 90.00
_cell_formula_units_Z 4
_cell_length_a 9.2051(2)
_cell_length_b 19.3999(3)
_cell_length_c 10.3663(2)
_cell_measurement_reflns_used 116055
_cell_measurement_temperature 150(2)
_cell_measurement_theta_max 30.51
_cell_measurement_theta_min 3.36
_cell_volume 1833.44(6)
_computing_cell_refinement 'HKL2000 (Otwinowski & Minor, 1997)'
_computing_data_collection 'COLLECT (Nonius, 1998)'
_computing_data_reduction 'HKL2000 (Otwinowski & Minor, 1997)'
_computing_molecular_graphics 'SHELXTL (Sheldrick, 2008)'
_computing_publication_material 'SHELXTL (Sheldrick, 2008); PLATON (Spek, 2003)'
_computing_structure_refinement 'SHELXL-97 (Sheldrick, 2008)'
_computing_structure_solution 'SHELXS-97 (Sheldrick, 2008)'
_diffrn_ambient_temperature 150(2)
_diffrn_measured_fraction_theta_full 0.997
_diffrn_measured_fraction_theta_max 0.997
_diffrn_measurement_device_type 'Nonius Kappa-CCD area-detector diffractometer'
_diffrn_measurement_method '2 \f and 15 \w scans with 1\% steps (1643 frames)'
_diffrn_radiation_monochromator graphite
_diffrn_radiation_source 'fine-focus sealed tube'
_diffrn_radiation_type MoK\a
_diffrn_radiation_wavelength 0.71073
_diffrn_reflns_av_R_equivalents 0.0226
_diffrn_reflns_av_unetI/netI 0.0210
_diffrn_reflns_limit_h_max 13
_diffrn_reflns_limit_h_min -13
_diffrn_reflns_limit_k_max 27
_diffrn_reflns_limit_k_min -27
_diffrn_reflns_limit_l_max 14
_diffrn_reflns_limit_l_min -14
_diffrn_reflns_number 116055
_diffrn_reflns_theta_full 30.51
_diffrn_reflns_theta_max 30.51
_diffrn_reflns_theta_min 3.36
_diffrn_standards_decay_% 0
_diffrn_standards_interval_time 0
_diffrn_standards_number 0
_exptl_absorpt_coefficient_mu 8.887
_exptl_absorpt_correction_T_max 0.288
_exptl_absorpt_correction_T_min 0.191
_exptl_absorpt_correction_type multi-scan
_exptl_absorpt_process_details 'SCALEPACK (Otwinowski & Minor, 1997)'
_exptl_crystal_colour 'translucent light yellow'
_exptl_crystal_density_diffrn 2.055
_exptl_crystal_density_method 'not measured'
_exptl_crystal_description parallelepiped
_exptl_crystal_F_000 1072
_exptl_crystal_size_max 0.17
_exptl_crystal_size_mid 0.14
_exptl_crystal_size_min 0.14
_refine_diff_density_max 2.490
_refine_diff_density_min -1.657
_refine_diff_density_rms 0.122
_refine_ls_abs_structure_details 'Flack H D (1983), Acta Cryst. A39, 876-881'
_refine_ls_abs_structure_Flack 0.023(8)
_refine_ls_extinction_method none
_refine_ls_goodness_of_fit_ref 1.039
_refine_ls_hydrogen_treatment constr
_refine_ls_matrix_type full
_refine_ls_number_parameters 478
_refine_ls_number_reflns 11154
_refine_ls_number_restraints 50
_refine_ls_restrained_S_all 1.079
_refine_ls_R_factor_all 0.0408
_refine_ls_R_factor_gt 0.0379
_refine_ls_shift/su_max 0.001
_refine_ls_shift/su_mean 0.000
_refine_ls_structure_factor_coef Fsqd
_refine_ls_weighting_details 'calc w=1/[\s^2^(Fo^2^)+(0.0625P)^2^+4.1477P] where P=(Fo^2^+2Fc^2^)/3'
_refine_ls_weighting_scheme calc
_refine_ls_wR_factor_gt 0.0992
_refine_ls_wR_factor_ref 0.1009
_reflns_number_gt 10445
_reflns_number_total 11154
_reflns_threshold_expression >2sigma(I)
_cod_data_source_file c3ce42613k1.cif
_cod_data_source_block 3
_cod_original_sg_symbol_H-M 'P 21'
_cod_database_code 7214295

loop_
_symmetry_equiv_pos_as_xyz
'x, y, z'
'-x, y+1/2, -z'

loop_
_atom_site_label
_atom_site_type_symbol
_atom_site_fract_x
_atom_site_fract_y
_atom_site_fract_z
_atom_site_U_iso_or_equiv
_atom_site_adp_type
_atom_site_occupancy
_atom_site_symmetry_multiplicity
_atom_site_calc_flag
_atom_site_refinement_flags
_atom_site_disorder_assembly
_atom_site_disorder_group
U1 U 0.03344(2) 0.426796(13) 0.54850(2) 0.03692(6) Uani 1 1 d . . .
U2 U 0.44385(3) 0.559454(13) 0.91467(3) 0.04215(7) Uani 1 1 d . . .
O1 O 0.1349(7) 0.4780(3) 0.4506(7) 0.0520(13) Uani 1 1 d . . .
O2 O -0.0722(7) 0.3763(3) 0.6410(7) 0.0536(14) Uani 1 1 d . . .
O3 O 0.5000(10) 0.6038(3) 0.7796(9) 0.076(2) Uani 1 1 d . . .
O4 O 0.3894(8) 0.5146(4) 1.0469(7) 0.0609(17) Uani 1 1 d . . .
O5 O 0.2342(6) 0.4148(3) 0.7051(6) 0.0532(14) Uani 1 1 d . . .
O6 O 0.4452(7) 0.4544(3) 0.8038(7) 0.0506(14) Uani 1 1 d . . .
O7 O 0.6495(7) 0.1651(3) 0.9945(8) 0.0621(17) Uani 1 1 d . . .
O8 O 0.4209(8) 0.1409(4) 0.9404(10) 0.083(2) Uani 1 1 d U . .
O9 O 0.0160(6) 0.5228(3) 0.6849(6) 0.0487(13) Uani 1 1 d . . .
O10 O 0.2009(7) 0.5672(3) 0.8164(6) 0.0537(14) Uani 1 1 d . . .
O11 O 0.0394(6) 0.8541(3) 0.6478(6) 0.0501(12) Uani 1 1 d . . .
O12 O -0.1563(7) 0.8240(3) 0.5154(6) 0.0496(13) Uani 1 1 d . . .
O13 O -0.1804(6) 0.4763(3) 0.4377(7) 0.0559(15) Uani 1 1 d . . .
O14 O 0.6872(6) 0.5194(4) 0.9679(8) 0.070(2) Uani 1 1 d D . .
N1 N -0.4166(10) 0.4491(8) 0.3672(12) 0.096(4) Uani 1 1 d . . .
N2A N 0.9285(10) 0.4810(7) 1.0190(12) 0.058(4) Uani 0.500(18) 1 d PD . .
N2B N 0.9153(10) 0.5231(7) 1.1032(12) 0.051(4) Uani 0.500(18) 1 d PDU A .
C1 C 0.3986(8) 0.2843(4) 0.8298(8) 0.0447(16) Uani 1 1 d . . .
C2 C 0.4362(8) 0.3373(3) 0.7241(7) 0.0375(13) Uani 1 1 d . . .
H2 H 0.3920 0.3202 0.6387 0.045 Uiso 1 1 calc R . .
C3 C 0.6027(9) 0.3361(4) 0.7271(10) 0.0520(19) Uani 1 1 d . . .
H3A H 0.6470 0.3761 0.7731 0.062 Uiso 1 1 calc R . .
H3B H 0.6278 0.3363 0.6392 0.062 Uiso 1 1 calc R . .
C4 C 0.6577(9) 0.2687(4) 0.7989(11) 0.055(2) Uani 1 1 d . . .
H4A H 0.7218 0.2433 0.7492 0.066 Uiso 1 1 calc R . .
H4B H 0.7105 0.2789 0.8844 0.066 Uiso 1 1 calc R . .
C5 C 0.5169(9) 0.2272(4) 0.8104(9) 0.0491(18) Uani 1 1 d . . .
C6 C 0.3697(8) 0.4069(3) 0.7443(7) 0.0367(13) Uani 1 1 d . . .
C7 C 0.5346(10) 0.1757(4) 0.9219(11) 0.058(2) Uani 1 1 d . . .
C8 C 0.4372(10) 0.3138(5) 0.9723(7) 0.052(2) Uani 1 1 d . . .
H8A H 0.3789 0.3541 0.9816 0.079 Uiso 1 1 calc R . .
H8B H 0.5393 0.3258 0.9878 0.079 Uiso 1 1 calc R . .
H8C H 0.4167 0.2795 1.0341 0.079 Uiso 1 1 calc R . .
C9 C 0.2397(9) 0.2620(5) 0.8096(10) 0.0535(19) Uani 1 1 d . . .
H9A H 0.2211 0.2329 0.8804 0.080 Uiso 1 1 calc R . .
H9B H 0.2193 0.2371 0.7292 0.080 Uiso 1 1 calc R . .
H9C H 0.1778 0.3020 0.8064 0.080 Uiso 1 1 calc R . .
C10 C 0.4692(13) 0.1852(5) 0.6882(12) 0.071(3) Uani 1 1 d . . .
H10A H 0.5395 0.1493 0.6811 0.107 Uiso 1 1 calc R . .
H10B H 0.4632 0.2146 0.6133 0.107 Uiso 1 1 calc R . .
H10C H 0.3749 0.1651 0.6931 0.107 Uiso 1 1 calc R . .
C11 C -0.0211(9) 0.6337(4) 0.7623(7) 0.0436(15) Uani 1 1 d . . .
H11 H -0.1226 0.6171 0.7519 0.052 Uiso 1 1 calc R . .
C12 C -0.0127(10) 0.6837(4) 0.6489(8) 0.0494(17) Uani 1 1 d . . .
C13 C -0.0875(8) 0.7498(4) 0.6992(8) 0.0431(15) Uani 1 1 d . . .
C14 C -0.0165(11) 0.7522(4) 0.8423(9) 0.0547(19) Uani 1 1 d . . .
H14A H -0.0780 0.7778 0.8942 0.066 Uiso 1 1 calc R . .
H14B H 0.0786 0.7745 0.8496 0.066 Uiso 1 1 calc R . .
C15 C 0.0009(9) 0.6740(4) 0.8913(8) 0.0477(16) Uani 1 1 d . . .
H15A H 0.0974 0.6657 0.9394 0.057 Uiso 1 1 calc R . .
H15B H -0.0731 0.6620 0.9455 0.057 Uiso 1 1 calc R . .
C16 C 0.0732(8) 0.5698(4) 0.7561(7) 0.0395(14) Uani 1 1 d . . .
C17 C -0.0656(7) 0.8135(4) 0.6186(7) 0.0389(14) Uani 1 1 d . . .
C18 C -0.0918(17) 0.6567(6) 0.5170(11) 0.082(4) Uani 1 1 d . . .
H18A H -0.0420 0.6164 0.4916 0.123 Uiso 1 1 calc R . .
H18B H -0.0910 0.6918 0.4518 0.123 Uiso 1 1 calc R . .
H18C H -0.1913 0.6450 0.5258 0.123 Uiso 1 1 calc R . .
C19 C 0.1501(12) 0.6997(6) 0.6372(13) 0.074(3) Uani 1 1 d . . .
H19A H 0.2015 0.7108 0.7216 0.111 Uiso 1 1 calc R . .
H19B H 0.1551 0.7381 0.5796 0.111 Uiso 1 1 calc R . .
H19C H 0.1945 0.6601 0.6031 0.111 Uiso 1 1 calc R . .
C20 C -0.2518(12) 0.7372(6) 0.6965(12) 0.074(3) Uani 1 1 d . . .
H20A H -0.2968 0.7777 0.7266 0.110 Uiso 1 1 calc R . .
H20B H -0.2664 0.6990 0.7520 0.110 Uiso 1 1 calc R . .
H20C H -0.2953 0.7271 0.6090 0.110 Uiso 1 1 calc R . .
C21 C -0.3189(10) 0.4770(6) 0.4425(13) 0.073(3) Uani 1 1 d . . .
C22 C -0.3892(13) 0.5182(6) 0.5457(12) 0.073(3) Uani 1 1 d . . .
H22A H -0.3728 0.4956 0.6299 0.087 Uiso 1 1 calc R . .
H22B H -0.3507 0.5647 0.5543 0.087 Uiso 1 1 calc R . .
C23 C -0.5464(13) 0.5181(7) 0.4920(15) 0.077(3) Uani 1 1 d . . .
H23A H -0.5745 0.5618 0.4505 0.092 Uiso 1 1 calc R . .
H23B H -0.6066 0.5098 0.5602 0.092 Uiso 1 1 calc R . .
C24 C -0.5642(10) 0.4563(7) 0.3869(11) 0.072(3) Uani 1 1 d . . .
H24A H -0.6018 0.4147 0.4221 0.087 Uiso 1 1 calc R . .
H24B H -0.6266 0.4693 0.3075 0.087 Uiso 1 1 calc R . .
C25 C -0.3824(14) 0.4050(9) 0.2617(13) 0.091(5) Uani 1 1 d . . .
H25A H -0.2850 0.4148 0.2437 0.136 Uiso 1 1 calc R . .
H25B H -0.4513 0.4135 0.1851 0.136 Uiso 1 1 calc R . .
H25C H -0.3884 0.3576 0.2868 0.136 Uiso 1 1 calc R . .
C26 C 0.8045(8) 0.5065(6) 1.0263(10) 0.082(3) Uani 1 1 d DU A .
C27A C 0.8544(15) 0.5521(14) 1.1556(17) 0.086(4) Uani 0.500(18) 1 d PDU A 1
H27A H 0.8087 0.5363 1.2280 0.103 Uiso 0.500(18) 1 d PR A 1
H27B H 0.8242 0.5988 1.1367 0.103 Uiso 0.500(18) 1 d PR A 1
C28A C 1.0176(15) 0.5550(7) 1.1745(17) 0.079(7) Uani 0.500(18) 1 d PD A 1
H28A H 1.0386 0.5543 1.2678 0.095 Uiso 0.500(18) 1 d PR A 1
H28B H 1.0659 0.5935 1.1406 0.095 Uiso 0.500(18) 1 d PR A 1
C30A C 0.899(3) 0.4267(8) 0.9280(12) 0.059(5) Uani 0.500(18) 1 d PD A 1
H30A H 0.8089 0.4354 0.8726 0.089 Uiso 0.500(18) 1 d PR A 1
H30B H 0.9779 0.4237 0.8761 0.089 Uiso 0.500(18) 1 d PR A 1
H30C H 0.8922 0.3840 0.9736 0.089 Uiso 0.500(18) 1 d PR A 1
C27B C 0.8784(14) 0.4363(8) 0.975(2) 0.084(4) Uani 0.500(18) 1 d PDU A 2
H27C H 0.8577 0.4375 0.8821 0.101 Uiso 0.500(18) 1 d PR A 2
H27D H 0.8321 0.3961 1.0052 0.101 Uiso 0.500(18) 1 d PR A 2
C28B C 1.0427(14) 0.4356(9) 1.0028(15) 0.057(4) Uani 0.500(18) 1 d PD A 2
H28C H 1.0957 0.4508 0.9345 0.069 Uiso 0.500(18) 1 d PR A 2
H28D H 1.0723 0.3895 1.0277 0.069 Uiso 0.500(18) 1 d PR A 2
C30B C 0.881(3) 0.5767(8) 1.187(2) 0.062(6) Uani 0.500(18) 1 d PD A 2
H30D H 0.7812 0.5875 1.1540 0.093 Uiso 0.500(18) 1 d PR A 2
H30E H 0.8887 0.5654 1.2777 0.093 Uiso 0.500(18) 1 d PR A 2
H30F H 0.9423 0.6157 1.1757 0.093 Uiso 0.500(18) 1 d PR A 2
C29 C 1.0509(10) 0.4852(6) 1.1190(9) 0.067(3) Uani 1 1 d D A .
H29A H 1.1414 0.4879 1.0831 0.080 Uiso 0.500(18) 1 d PR . .
H29B H 1.0560 0.4479 1.1804 0.080 Uiso 0.500(18) 1 d PR . .
H29C H 1.0689 0.4606 1.2001 0.080 Uiso 0.500(18) 1 d PR . .
H29D H 1.1295 0.5171 1.1133 0.080 Uiso 0.500(18) 1 d PR . .

loop_
_atom_site_aniso_label
_atom_site_aniso_U_11
_atom_site_aniso_U_22
_atom_site_aniso_U_33
_atom_site_aniso_U_23
_atom_site_aniso_U_13
_atom_site_aniso_U_12
U1 0.02885(10) 0.03469(11) 0.04543(12) -0.00339(10) -0.00118(8) -0.00088(9)
U2 0.03641(12) 0.03151(11) 0.05598(15) -0.00946(11) -0.00272(10) -0.00287(9)
O1 0.049(3) 0.046(3) 0.062(4) 0.003(3) 0.012(3) -0.004(2)
O2 0.050(3) 0.048(3) 0.066(4) -0.001(3) 0.021(3) -0.016(2)
O3 0.095(6) 0.039(3) 0.102(6) 0.006(3) 0.045(5) -0.006(3)
O4 0.062(4) 0.065(4) 0.057(4) 0.010(3) 0.009(3) 0.026(3)
O5 0.046(3) 0.046(3) 0.061(3) -0.014(2) -0.013(2) 0.014(2)
O6 0.048(3) 0.033(2) 0.068(4) -0.009(2) -0.002(3) -0.004(2)
O7 0.047(3) 0.044(3) 0.090(5) 0.025(3) -0.010(3) -0.007(2)
O8 0.052(3) 0.067(4) 0.124(6) 0.055(4) -0.014(4) -0.005(3)
O9 0.038(3) 0.043(3) 0.061(3) -0.009(2) -0.005(2) 0.004(2)
O10 0.051(3) 0.037(3) 0.065(3) -0.013(2) -0.018(2) 0.011(2)
O11 0.042(3) 0.049(3) 0.056(3) 0.008(2) -0.004(2) -0.007(2)
O12 0.049(3) 0.040(3) 0.056(3) 0.011(2) -0.007(2) -0.007(2)
O13 0.035(3) 0.059(4) 0.069(4) -0.009(3) -0.007(2) 0.004(2)
O14 0.042(3) 0.061(4) 0.102(6) -0.035(4) -0.011(3) 0.002(3)
N1 0.039(4) 0.153(12) 0.092(7) 0.030(7) -0.010(4) -0.014(5)
N2A 0.054(9) 0.059(9) 0.055(8) 0.006(7) -0.009(6) -0.009(7)
N2B 0.041(6) 0.062(7) 0.047(6) 0.003(5) -0.005(5) 0.006(5)
C1 0.039(3) 0.034(3) 0.057(4) 0.007(3) -0.010(3) -0.008(3)
C2 0.040(3) 0.030(3) 0.039(3) 0.000(2) -0.004(2) 0.003(2)
C3 0.041(4) 0.042(4) 0.072(5) 0.013(4) 0.003(3) 0.002(3)
C4 0.041(4) 0.043(4) 0.081(6) 0.007(4) 0.008(4) 0.008(3)
C5 0.044(4) 0.037(3) 0.063(5) 0.016(3) -0.005(3) -0.001(3)
C6 0.040(3) 0.026(3) 0.041(3) -0.002(2) -0.004(3) 0.001(2)
C7 0.044(4) 0.043(4) 0.082(6) 0.026(4) -0.005(4) -0.001(3)
C8 0.050(4) 0.081(6) 0.024(3) -0.009(3) -0.001(3) -0.006(4)
C9 0.043(4) 0.049(4) 0.066(5) 0.018(4) -0.001(3) -0.004(3)
C10 0.077(7) 0.043(5) 0.092(8) -0.004(5) 0.005(6) 0.016(4)
C11 0.051(4) 0.036(3) 0.042(3) 0.005(3) 0.000(3) 0.010(3)
C12 0.056(4) 0.044(4) 0.048(4) -0.001(3) 0.007(3) 0.009(3)
C13 0.043(3) 0.039(3) 0.049(4) 0.008(3) 0.010(3) 0.011(3)
C14 0.069(5) 0.039(4) 0.057(5) 0.001(3) 0.011(4) -0.002(4)
C15 0.052(4) 0.046(4) 0.045(4) -0.009(3) 0.004(3) 0.000(3)
C16 0.036(3) 0.038(4) 0.040(3) -0.002(2) -0.008(2) 0.003(2)
C17 0.031(3) 0.037(3) 0.047(4) 0.004(3) -0.001(3) 0.002(2)
C18 0.122(10) 0.059(6) 0.056(5) -0.001(4) -0.024(6) 0.015(6)
C19 0.058(5) 0.079(7) 0.092(8) 0.023(6) 0.039(6) 0.005(5)
C20 0.069(6) 0.067(6) 0.083(7) 0.029(5) 0.003(5) -0.022(5)
C21 0.040(4) 0.076(7) 0.096(8) 0.041(6) -0.011(5) 0.003(4)
C22 0.075(7) 0.072(7) 0.070(6) -0.002(5) 0.009(5) -0.019(6)
C23 0.055(6) 0.079(8) 0.099(9) 0.008(7) 0.019(6) 0.006(5)
C24 0.035(4) 0.109(9) 0.070(6) 0.015(6) 0.002(4) -0.004(4)
C25 0.068(7) 0.127(12) 0.074(7) -0.034(7) -0.001(5) 0.023(7)
C26 0.048(4) 0.117(8) 0.080(6) 0.033(6) 0.004(4) -0.002(5)
C27A 0.056(6) 0.119(9) 0.082(7) 0.029(7) 0.007(6) 0.000(7)
C28A 0.087(15) 0.064(12) 0.075(12) 0.027(11) -0.031(11) -0.006(12)
C30A 0.101(14) 0.051(8) 0.020(5) -0.006(7) -0.011(6) -0.012(10)
C27B 0.057(5) 0.111(8) 0.083(7) 0.026(6) 0.006(5) -0.005(6)
C28B 0.043(7) 0.062(11) 0.066(10) 0.010(9) 0.007(7) 0.011(7)
C30B 0.063(12) 0.030(7) 0.094(16) 0.005(8) 0.014(11) 0.014(7)
C29 0.053(5) 0.089(8) 0.054(5) 0.002(5) -0.006(4) 0.005(5)

loop_
_atom_type_symbol
_atom_type_description
_atom_type_scat_dispersion_real
_atom_type_scat_dispersion_imag
_atom_type_scat_source
C C 0.0033 0.0016 'International Tables Vol C Tables 4.2.6.8 and 6.1.1.4'
H H 0.0000 0.0000 'International Tables Vol C Tables 4.2.6.8 and 6.1.1.4'
N N 0.0061 0.0033 'International Tables Vol C Tables 4.2.6.8 and 6.1.1.4'
O O 0.0106 0.0060 'International Tables Vol C Tables 4.2.6.8 and 6.1.1.4'
U U -9.6767 9.6646 'International Tables Vol C Tables 4.2.6.8 and 6.1.1.4'

loop_
_geom_angle_atom_site_label_1
_geom_angle_atom_site_label_2
_geom_angle_atom_site_label_3
_geom_angle
_geom_angle_site_symmetry_1
_geom_angle_site_symmetry_3
O2 U1 O1 178.0(3) . .
O2 U1 O5 90.6(3) . .
O1 U1 O5 91.4(3) . .
O2 U1 O13 90.3(3) . .
O1 U1 O13 87.9(3) . .
O5 U1 O13 158.0(2) . .
O2 U1 O9 91.4(3) . .
O1 U1 O9 89.1(3) . .
O5 U1 O9 76.8(2) . .
O13 U1 O9 81.3(2) . .
O2 U1 O12 90.3(3) . 2_546
O1 U1 O12 90.1(3) . 2_546
O5 U1 O12 75.52(19) . 2_546
O13 U1 O12 126.4(2) . 2_546
O9 U1 O12 152.2(2) . 2_546
O2 U1 O11 91.3(3) . 2_546
O1 U1 O11 87.4(3) . 2_546
O5 U1 O11 128.30(19) . 2_546
O13 U1 O11 73.6(2) . 2_546
O9 U1 O11 154.8(2) . 2_546
O12 U1 O11 52.81(19) 2_546 2_546
O4 U2 O3 179.1(3) . .
O4 U2 O10 90.7(3) . .
O3 U2 O10 89.4(4) . .
O4 U2 O6 88.4(3) . .
O3 U2 O6 90.7(3) . .
O10 U2 O6 84.9(2) . .
O4 U2 O14 91.1(3) . .
O3 U2 O14 88.5(4) . .
O10 U2 O14 160.9(2) . .
O6 U2 O14 76.1(2) . .
O4 U2 O8 91.0(4) . 2_657
O3 U2 O8 89.6(4) . 2_657
O10 U2 O8 127.8(2) . 2_657
O6 U2 O8 147.3(2) . 2_657
O14 U2 O8 71.2(2) . 2_657
O4 U2 O7 87.8(3) . 2_657
O3 U2 O7 93.1(3) . 2_657
O10 U2 O7 75.4(2) . 2_657
O6 U2 O7 160.0(2) . 2_657
O14 U2 O7 123.7(2) . 2_657
O8 U2 O7 52.5(2) 2_657 2_657
C6 O5 U1 154.1(6) . .
C6 O6 U2 146.6(5) . .
C7 O7 U2 93.3(5) . 2_647
C7 O8 U2 94.4(5) . 2_647
C16 O9 U1 151.3(5) . .
C16 O10 U2 175.9(6) . .
C17 O11 U1 92.7(5) . 2_556
C17 O12 U1 94.8(4) . 2_556
C21 O13 U1 139.3(7) . .
C26 O14 U2 162.3(7) . .
C21 N1 C24 119.9(14) . .
C21 N1 C25 121.3(11) . .
C24 N1 C25 118.7(11) . .
C26 N2A C30A 104.1(12) . .
C26 N2A C29 124.6(9) . .
C30A N2A C29 125.9(11) . .
C26 N2B C30B 110.5(12) . .
C26 N2B C29 124.1(8) . .
C30B N2B C29 124.5(12) . .
C9 C1 C2 113.1(6) . .
C9 C1 C8 108.7(8) . .
C2 C1 C8 111.8(6) . .
C9 C1 C5 116.9(7) . .
C2 C1 C5 98.5(6) . .
C8 C1 C5 107.6(6) . .
C6 C2 C3 115.8(6) . .
C6 C2 C1 110.8(6) . .
C3 C2 C1 107.0(6) . .
C6 C2 H2 107.6 . .
C3 C2 H2 107.6 . .
C1 C2 H2 107.6 . .
C2 C3 C4 106.4(6) . .
C2 C3 H3A 110.5 . .
C4 C3 H3A 110.5 . .
C2 C3 H3B 110.5 . .
C4 C3 H3B 110.5 . .
H3A C3 H3B 108.6 . .
C5 C4 C3 104.7(6) . .
C5 C4 H4A 110.8 . .
C3 C4 H4A 110.8 . .
C5 C4 H4B 110.8 . .
C3 C4 H4B 110.8 . .
H4A C4 H4B 108.9 . .
C10 C5 C7 105.6(8) . .
C10 C5 C4 111.3(9) . .
C7 C5 C4 113.5(7) . .
C10 C5 C1 110.9(7) . .
C7 C5 C1 111.5(7) . .
C4 C5 C1 104.1(6) . .
O6 C6 O5 121.4(6) . .
O6 C6 C2 120.9(6) . .
O5 C6 C2 117.6(6) . .
O7 C7 O8 118.2(8) . .
O7 C7 C5 124.7(8) . .
O8 C7 C5 117.1(8) . .
C1 C8 H8A 109.5 . .
C1 C8 H8B 109.5 . .
H8A C8 H8B 109.5 . .
C1 C8 H8C 109.5 . .
H8A C8 H8C 109.5 . .
H8B C8 H8C 109.5 . .
C1 C9 H9A 109.5 . .
C1 C9 H9B 109.5 . .
H9A C9 H9B 109.5 . .
C1 C9 H9C 109.5 . .
H9A C9 H9C 109.5 . .
H9B C9 H9C 109.5 . .
C5 C10 H10A 109.5 . .
C5 C10 H10B 109.5 . .
H10A C10 H10B 109.5 . .
C5 C10 H10C 109.5 . .
H10A C10 H10C 109.5 . .
H10B C10 H10C 109.5 . .
C16 C11 C12 113.2(6) . .
C16 C11 C15 116.4(6) . .
C12 C11 C15 109.3(6) . .
C16 C11 H11 105.7 . .
C12 C11 H11 105.7 . .
C15 C11 H11 105.7 . .
C11 C12 C18 113.3(8) . .
C11 C12 C19 109.7(8) . .
C18 C12 C19 109.9(9) . .
C11 C12 C13 101.0(6) . .
C18 C12 C13 113.2(8) . .
C19 C12 C13 109.5(8) . .
C17 C13 C20 109.0(6) . .
C17 C13 C14 115.8(7) . .
C20 C13 C14 108.1(7) . .
C17 C13 C12 112.4(6) . .
C20 C13 C12 109.8(8) . .
C14 C13 C12 101.3(6) . .
C13 C14 C15 106.7(7) . .
C13 C14 H14A 110.4 . .
C15 C14 H14A 110.4 . .
C13 C14 H14B 110.4 . .
C15 C14 H14B 110.4 . .
H14A C14 H14B 108.6 . .
C11 C15 C14 102.2(6) . .
C11 C15 H15A 111.3 . .
C14 C15 H15A 111.3 . .
C11 C15 H15B 111.3 . .
C14 C15 H15B 111.3 . .
H15A C15 H15B 109.2 . .
O9 C16 O10 123.8(7) . .
O9 C16 C11 115.2(6) . .
O10 C16 C11 120.9(7) . .
O11 C17 O12 119.7(7) . .
O11 C17 C13 122.3(7) . .
O12 C17 C13 117.9(6) . .
C12 C18 H18A 109.5 . .
C12 C18 H18B 109.5 . .
H18A C18 H18B 109.5 . .
C12 C18 H18C 109.5 . .
H18A C18 H18C 109.5 . .
H18B C18 H18C 109.5 . .
C12 C19 H19A 109.5 . .
C12 C19 H19B 109.5 . .
H19A C19 H19B 109.5 . .
C12 C19 H19C 109.5 . .
H19A C19 H19C 109.5 . .
H19B C19 H19C 109.5 . .
C13 C20 H20A 109.5 . .
C13 C20 H20B 109.5 . .
H20A C20 H20B 109.5 . .
C13 C20 H20C 109.5 . .
H20A C20 H20C 109.5 . .
H20B C20 H20C 109.5 . .
N1 C21 O13 127.8(14) . .
N1 C21 C22 109.0(10) . .
O13 C21 C22 123.1(11) . .
C23 C22 C21 102.8(10) . .
C23 C22 H22A 111.2 . .
C21 C22 H22A 111.2 . .
C23 C22 H22B 111.2 . .
C21 C22 H22B 111.2 . .
H22A C22 H22B 109.1 . .
C22 C23 C24 105.0(9) . .
C22 C23 H23A 110.8 . .
C24 C23 H23A 110.8 . .
C22 C23 H23B 110.8 . .
C24 C23 H23B 110.8 . .
H23A C23 H23B 108.8 . .
N1 C24 C23 99.3(10) . .
N1 C24 H24A 111.9 . .
C23 C24 H24A 111.9 . .
N1 C24 H24B 111.9 . .
C23 C24 H24B 111.9 . .
H24A C24 H24B 109.6 . .
N1 C25 H25A 109.5 . .
N1 C25 H25B 109.5 . .
H25A C25 H25B 109.5 . .
N1 C25 H25C 109.5 . .
H25A C25 H25C 109.5 . .
H25B C25 H25C 109.5 . .
O14 C26 N2B 151.1(9) . .
O14 C26 N2A 145.2(9) . .
O14 C26 C27A 116.1(8) . .
N2A C26 C27A 96.3(6) . .
O14 C26 C27B 113.5(7) . .
N2B C26 C27B 94.7(7) . .
C28A C27A C26 107.2(7) . .
C28A C27A H27A 116.9 . .
C26 C27A H27A 111.6 . .
C28A C27A H27B 104.5 . .
C26 C27A H27B 107.8 . .
H27A C27A H27B 108.4 . .
C27A C28A C29 99.7(10) . .
C27A C28A H28A 101.0 . .
C29 C28A H28A 110.2 . .
C27A C28A H28B 119.4 . .
C29 C28A H28B 115.3 . .
H28A C28A H28B 109.9 . .
N2A C30A H30A 109.6 . .
N2A C30A H30B 109.4 . .
H30A C30A H30B 109.5 . .
N2A C30A H30C 109.5 . .
H30A C30A H30C 109.5 . .
H30B C30A H30C 109.4 . .
C28B C27B C26 113.5(9) . .
C28B C27B H27C 104.2 . .
C26 C27B H27C 105.6 . .
C28B C27B H27D 114.4 . .
C26 C27B H27D 110.4 . .
H27C C27B H27D 108.0 . .
C27B C28B C29 94.7(9) . .
C27B C28B H28C 117.4 . .
C29 C28B H28C 114.3 . .
C27B C28B H28D 107.5 . .
C29 C28B H28D 113.0 . .
H28C C28B H28D 109.3 . .
N2B C30B H30D 103.1 . .
N2B C30B H30E 116.3 . .
H30D C30B H30E 109.5 . .
N2B C30B H30F 108.8 . .
H30D C30B H30F 109.5 . .
H30E C30B H30F 109.5 . .
N2A C29 C28A 98.4(8) . .
N2B C29 C28B 106.4(8) . .
N2A C29 H29A 111.2 . .
C28A C29 H29A 109.2 . .
N2A C29 H29B 113.6 . .
C28A C29 H29B 114.6 . .
H29A C29 H29B 109.5 . .
N2B C29 H29C 113.3 . .
C28B C29 H29C 111.1 . .
N2B C29 H29D 108.2 . .
H29C C29 H29D 109.5 . .

loop_
_geom_bond_atom_site_label_1
_geom_bond_atom_site_label_2
_geom_bond_distance
_geom_bond_site_symmetry_2
U1 O2 1.756(6) .
U1 O1 1.775(6) .
U1 O5 2.297(6) .
U1 O13 2.343(6) .
U1 O9 2.357(6) .
U1 O12 2.429(6) 2_546
U1 O11 2.490(6) 2_546
U2 O4 1.755(7) .
U2 O3 1.780(8) .
U2 O10 2.330(6) .
U2 O6 2.341(6) .
U2 O14 2.363(6) .
U2 O8 2.406(7) 2_657
U2 O7 2.460(6) 2_657
O5 C6 1.267(9) .
O6 C6 1.262(8) .
O7 C7 1.228(11) .
O7 U2 2.460(6) 2_647
O8 C7 1.281(11) .
O8 U2 2.406(7) 2_647
O9 C16 1.244(9) .
O10 C16 1.254(9) .
O11 C17 1.251(9) .
O11 U1 2.491(6) 2_556
O12 C17 1.280(9) .
O12 U1 2.429(6) 2_556
O13 C21 1.283(11) .
O14 C26 1.189(8) .
N1 C21 1.232(16) .
N1 C24 1.409(13) .
N1 C25 1.457(18) .
N2A C26 1.257(8) .
N2A C30A 1.414(9) .
N2A C29 1.424(8) .
N2B C26 1.247(8) .
N2B C30B 1.416(10) .
N2B C29 1.439(9) .
C1 C9 1.512(11) .
C1 C2 1.576(10) .
C1 C8 1.579(11) .
C1 C5 1.584(11) .
C2 C6 1.509(9) .
C2 C3 1.529(11) .
C2 H2 0.9800 .
C3 C4 1.555(12) .
C3 H3A 0.9700 .
C3 H3B 0.9700 .
C4 C5 1.544(11) .
C4 H4A 0.9700 .
C4 H4B 0.9700 .
C5 C10 1.519(15) .
C5 C7 1.520(11) .
C8 H8A 0.9600 .
C8 H8B 0.9600 .
C8 H8C 0.9600 .
C9 H9A 0.9600 .
C9 H9B 0.9600 .
C9 H9C 0.9600 .
C10 H10A 0.9600 .
C10 H10B 0.9600 .
C10 H10C 0.9600 .
C11 C16 1.518(10) .
C11 C12 1.534(11) .
C11 C15 1.538(10) .
C11 H11 0.9800 .
C12 C18 1.548(14) .
C12 C19 1.552(13) .
C12 C13 1.580(10) .
C13 C17 1.521(10) .
C13 C20 1.528(13) .
C13 C14 1.536(12) .
C14 C15 1.602(12) .
C14 H14A 0.9700 .
C14 H14B 0.9700 .
C15 H15A 0.9700 .
C15 H15B 0.9700 .
C18 H18A 0.9600 .
C18 H18B 0.9600 .
C18 H18C 0.9600 .
C19 H19A 0.9600 .
C19 H19B 0.9600 .
C19 H19C 0.9600 .
C20 H20A 0.9600 .
C20 H20B 0.9600 .
C20 H20C 0.9600 .
C21 C22 1.546(18) .
C22 C23 1.477(17) .
C22 H22A 0.9700 .
C22 H22B 0.9700 .
C23 C24 1.613(19) .
C23 H23A 0.9700 .
C23 H23B 0.9700 .
C24 H24A 0.9700 .
C24 H24B 0.9700 .
C25 H25A 0.9600 .
C25 H25B 0.9600 .
C25 H25C 0.9600 .
C26 C27A 1.619(8) .
C26 C27B 1.642(9) .
C27A C28A 1.489(10) .
C27A H27A 0.9600 .
C27A H27B 0.9601 .
C28A C29 1.519(10) .
C28A H28A 0.9599 .
C28A H28B 0.9599 .
C30A H30A 0.9600 .
C30A H30B 0.9601 .
C30A H30C 0.9599 .
C27B C28B 1.500(10) .
C27B H27C 0.9600 .
C27B H27D 0.9598 .
C28B C29 1.536(10) .
C28B H28C 0.9600 .
C28B H28D 0.9601 .
C30B H30D 0.9600 .
C30B H30E 0.9600 .
C30B H30F 0.9599 .
C29 H29A 0.9600 .
C29 H29B 0.9601 .
C29 H29C 0.9600 .
C29 H29D 0.9600 .
